data_4068721
loop_
_publ_author_name
'Esteruelas, Miguel A.'
'Fuertes, Sara'
'Oliv\'an, Montserrat'
'O\~nate, Enrique'

_publ_section_title
;
 Behavior of OsH2Cl2(PiPr3)2in Acetonitrile: The Importance of the Small
 Details
;
_journal_issue 5
_journal_name_full Organometallics
_journal_page_first 1582
_journal_paper_doi 10.1021/om801057z
_journal_volume 28
_journal_year 2009
_chemical_formula_moiety 'C22 H50 Cl N2 Os P2, P F6, C H2 Cl2'
_chemical_formula_sum 'C23 H52 Cl3 F6 N2 Os P3'
_chemical_formula_weight 860.13
_chemical_name_systematic
; 
 ? 
;
_space_group_IT_number 2
_symmetry_cell_setting triclinic
_symmetry_space_group_name_Hall '-P 1'
_symmetry_space_group_name_H-M 'P -1'
_atom_sites_solution_hydrogens geom
_atom_sites_solution_primary direct
_atom_sites_solution_secondary difmap
_audit_creation_method SHELXL-97
_cell_angle_alpha 96.562(4)
_cell_angle_beta 96.045(4)
_cell_angle_gamma 111.462(3)
_cell_formula_units_Z 2
_cell_length_a 12.007(3)
_cell_length_b 12.305(3)
_cell_length_c 12.584(3)
_cell_measurement_reflns_used 13295
_cell_measurement_temperature 100(2)
_cell_measurement_theta_max 28
_cell_measurement_theta_min 3
_cell_volume 1697.1(7)
_computing_cell_refinement 'SAINT+ v. 6.1 (Bruker AXS, 2000)'
_computing_data_collection 'SMART v. 5.625 (Bruker AXS, 2000)'
_computing_data_reduction 'SAINT+ v. 6.1 (Bruker AXS, 2000)'
_computing_molecular_graphics 'XP, SHELXTL v. 6.1 (Bruker, 2000)'
_computing_publication_material 'XCIF, SHELXTL v. 6.1 (Bruker, 2000)'
_computing_structure_refinement 'SHELXL-97 (Sheldrick, 1997)'
_computing_structure_solution 'SHELXS-97 (Sheldrick, 1990)'
_diffrn_ambient_temperature 100(2)
_diffrn_detector_area_resol_mean 8.26
_diffrn_measured_fraction_theta_full 0.990
_diffrn_measured_fraction_theta_max 0.915
_diffrn_measurement_device_type 'Bruker SMART APEX CCD system'
_diffrn_measurement_method '\w rotations with narrow frames'
_diffrn_radiation_monochromator graphite
_diffrn_radiation_source 'fine-focus sealed tube'
_diffrn_radiation_type MoK\a
_diffrn_radiation_wavelength 0.71073
_diffrn_reflns_av_R_equivalents 0.0251
_diffrn_reflns_av_sigmaI/netI 0.0332
_diffrn_reflns_limit_h_max 16
_diffrn_reflns_limit_h_min -15
_diffrn_reflns_limit_k_max 16
_diffrn_reflns_limit_k_min -16
_diffrn_reflns_limit_l_max 16
_diffrn_reflns_limit_l_min -16
_diffrn_reflns_number 21366
_diffrn_reflns_theta_full 27.50
_diffrn_reflns_theta_max 28.85
_diffrn_reflns_theta_min 1.65
_diffrn_standards_decay_% 'no decay'
_exptl_absorpt_coefficient_mu 4.185
_exptl_absorpt_correction_T_max 1.000
_exptl_absorpt_correction_T_min 0.742
_exptl_absorpt_correction_type multi-scan
_exptl_absorpt_process_details
;
Absorption correction performed with SADABS program. This is based on the
method of Blessing: Blessing, R. H., Acta Crystallogr., Sect. A 1995, 51, 33.

SADABS: Area-Detector Absorption Correction. Bruker-AXS 
within SAINT+ package, v. 6.1 (2000).
;
_exptl_crystal_colour colorless
_exptl_crystal_density_diffrn 1.683
_exptl_crystal_density_method 'not measured'
_exptl_crystal_description prism
_exptl_crystal_F_000 860
_exptl_crystal_size_max 0.14
_exptl_crystal_size_mid 0.12
_exptl_crystal_size_min 0.07
_refine_diff_density_max 1.333
_refine_diff_density_min -1.110
_refine_diff_density_rms 0.110
_refine_ls_extinction_method none
_refine_ls_goodness_of_fit_ref 1.031
_refine_ls_hydrogen_treatment mixed
_refine_ls_matrix_type full
_refine_ls_number_parameters 358
_refine_ls_number_reflns 8142
_refine_ls_number_restraints 2
_refine_ls_restrained_S_all 1.031
_refine_ls_R_factor_all 0.0275
_refine_ls_R_factor_gt 0.0251
_refine_ls_shift/su_max 0.001
_refine_ls_shift/su_mean 0.000
_refine_ls_structure_factor_coef Fsqd
_refine_ls_weighting_details 'calc w=1/[\s^2^(Fo^2^)+(0.0325P)^2^+0.3699P] where P=(Fo^2^+2Fc^2^)/3'
_refine_ls_weighting_scheme calc
_refine_ls_wR_factor_gt 0.0593
_refine_ls_wR_factor_ref 0.0601
_reflns_number_gt 7676
_reflns_number_total 8142
_reflns_threshold_expression >2sigma(I)
_cod_data_source_file om801057z_si_002.cif
_cod_data_source_block mae301as
_cod_original_cell_volume 1697.1(6)
_cod_original_sg_symbol_H-M P-1
_cod_database_code 4068721

loop_
_symmetry_equiv_pos_as_xyz
'x, y, z'
'-x, -y, -z'

loop_
_atom_site_label
_atom_site_type_symbol
_atom_site_fract_x
_atom_site_fract_y
_atom_site_fract_z
_atom_site_U_iso_or_equiv
_atom_site_adp_type
_atom_site_occupancy
_atom_site_symmetry_multiplicity
_atom_site_calc_flag
_atom_site_refinement_flags
_atom_site_disorder_assembly
_atom_site_disorder_group
Os Os -0.014852(9) 0.773916(9) 0.723443(8) 0.01346(4) Uani 1 1 d D . .
H01 H -0.027(3) 0.6399(13) 0.713(3) 0.029(9) Uiso 1 1 d D . .
H02 H -0.114(3) 0.6432(15) 0.688(3) 0.040(11) Uiso 1 1 d D . .
P1 P 0.17965(6) 0.75350(6) 0.75146(6) 0.01532(14) Uani 1 1 d . . .
P2 P -0.21010(6) 0.79451(6) 0.69573(6) 0.01433(14) Uani 1 1 d . . .
Cl1 Cl 0.07706(6) 0.99092(6) 0.75892(6) 0.01797(13) Uani 1 1 d . . .
N1 N -0.0280(2) 0.7689(2) 0.88084(19) 0.0172(5) Uani 1 1 d . . .
N2 N -0.0033(2) 0.7773(2) 0.56525(19) 0.0163(5) Uani 1 1 d . . .
C1 C -0.0421(3) 0.7597(3) 0.9684(2) 0.0198(6) Uani 1 1 d . . .
C2 C -0.0669(3) 0.7468(3) 1.0778(2) 0.0257(7) Uani 1 1 d . . .
H2A H -0.0629 0.8224 1.1161 0.038 Uiso 1 1 calc R . .
H2B H -0.0066 0.7230 1.1164 0.038 Uiso 1 1 calc R . .
H2C H -0.1480 0.6862 1.0748 0.038 Uiso 1 1 calc R . .
C3 C -0.0011(3) 0.7770(2) 0.4746(2) 0.0176(6) Uani 1 1 d . . .
C4 C -0.0028(3) 0.7765(3) 0.3584(2) 0.0229(6) Uani 1 1 d . . .
H4A H -0.0542 0.6974 0.3189 0.034 Uiso 1 1 calc R . .
H4B H 0.0799 0.7974 0.3421 0.034 Uiso 1 1 calc R . .
H4C H -0.0350 0.8344 0.3360 0.034 Uiso 1 1 calc R . .
C5 C 0.1981(3) 0.6880(3) 0.8747(2) 0.0220(6) Uani 1 1 d . . .
H5 H 0.1961 0.7460 0.9363 0.026 Uiso 1 1 calc R . .
C6 C 0.3198(3) 0.6746(3) 0.9020(3) 0.0307(7) Uani 1 1 d . . .
H6A H 0.3261 0.6526 0.9741 0.046 Uiso 1 1 calc R . .
H6B H 0.3864 0.7499 0.9011 0.046 Uiso 1 1 calc R . .
H6C H 0.3244 0.6129 0.8481 0.046 Uiso 1 1 calc R . .
C7 C 0.0948(3) 0.5704(3) 0.8814(3) 0.0281(7) Uani 1 1 d . . .
H7A H 0.1013 0.5060 0.8322 0.042 Uiso 1 1 calc R . .
H7B H 0.0165 0.5763 0.8605 0.042 Uiso 1 1 calc R . .
H7C H 0.1009 0.5541 0.9557 0.042 Uiso 1 1 calc R . .
C8 C 0.3215(3) 0.8874(3) 0.7720(2) 0.0192(6) Uani 1 1 d . . .
H8 H 0.3897 0.8591 0.7749 0.023 Uiso 1 1 calc R . .
C9 C 0.3425(3) 0.9696(3) 0.8796(2) 0.0238(6) Uani 1 1 d . . .
H9A H 0.4168 1.0399 0.8843 0.036 Uiso 1 1 calc R . .
H9B H 0.3506 0.9278 0.9399 0.036 Uiso 1 1 calc R . .
H9C H 0.2735 0.9937 0.8834 0.036 Uiso 1 1 calc R . .
C10 C 0.3291(3) 0.9541(3) 0.6754(3) 0.0232(6) Uani 1 1 d . . .
H10A H 0.2692 0.9909 0.6740 0.035 Uiso 1 1 calc R . .
H10B H 0.3124 0.8984 0.6080 0.035 Uiso 1 1 calc R . .
H10C H 0.4105 1.0155 0.6826 0.035 Uiso 1 1 calc R . .
C11 C 0.1973(3) 0.6621(3) 0.6304(2) 0.0197(6) Uani 1 1 d . . .
H11 H 0.1683 0.6910 0.5661 0.024 Uiso 1 1 calc R . .
C12 C 0.3262(3) 0.6723(3) 0.6188(3) 0.0258(7) Uani 1 1 d . . .
H12A H 0.3599 0.6460 0.6806 0.039 Uiso 1 1 calc R . .
H12B H 0.3769 0.7549 0.6169 0.039 Uiso 1 1 calc R . .
H12C H 0.3243 0.6225 0.5515 0.039 Uiso 1 1 calc R . .
C13 C 0.1162(3) 0.5306(3) 0.6177(3) 0.0308(7) Uani 1 1 d . . .
H13A H 0.1145 0.4908 0.5451 0.046 Uiso 1 1 calc R . .
H13B H 0.0338 0.5225 0.6275 0.046 Uiso 1 1 calc R . .
H13C H 0.1484 0.4944 0.6723 0.046 Uiso 1 1 calc R . .
C14 C -0.3401(3) 0.6586(3) 0.7061(2) 0.0198(6) Uani 1 1 d . . .
H14 H -0.4147 0.6769 0.6951 0.024 Uiso 1 1 calc R . .
C15 C -0.3572(3) 0.5547(3) 0.6175(3) 0.0242(6) Uani 1 1 d . . .
H15A H -0.2889 0.5297 0.6294 0.036 Uiso 1 1 calc R . .
H15B H -0.3608 0.5796 0.5465 0.036 Uiso 1 1 calc R . .
H15C H -0.4328 0.4885 0.6201 0.036 Uiso 1 1 calc R . .
C16 C -0.3311(3) 0.6234(3) 0.8183(3) 0.0279(7) Uani 1 1 d . . .
H16A H -0.4049 0.5558 0.8224 0.042 Uiso 1 1 calc R . .
H16B H -0.3220 0.6903 0.8735 0.042 Uiso 1 1 calc R . .
H16C H -0.2606 0.6016 0.8308 0.042 Uiso 1 1 calc R . .
C17 C -0.2287(3) 0.9178(2) 0.7836(2) 0.0175(6) Uani 1 1 d . . .
H17 H -0.1915 0.9900 0.7502 0.021 Uiso 1 1 calc R . .
C18 C -0.3607(3) 0.9035(3) 0.7858(3) 0.0256(7) Uani 1 1 d . . .
H18A H -0.4000 0.8381 0.8240 0.038 Uiso 1 1 calc R . .
H18B H -0.4037 0.8864 0.7114 0.038 Uiso 1 1 calc R . .
H18C H -0.3627 0.9769 0.8234 0.038 Uiso 1 1 calc R . .
C19 C -0.1624(3) 0.9485(3) 0.9012(2) 0.0212(6) Uani 1 1 d . . .
H19A H -0.1661 1.0221 0.9365 0.032 Uiso 1 1 calc R . .
H19B H -0.0775 0.9588 0.9013 0.032 Uiso 1 1 calc R . .
H19C H -0.2014 0.8842 0.9407 0.032 Uiso 1 1 calc R . .
C20 C -0.2474(3) 0.8170(3) 0.5549(2) 0.0175(6) Uani 1 1 d . . .
H20 H -0.2314 0.7555 0.5069 0.021 Uiso 1 1 calc R . .
C21 C -0.1621(3) 0.9361(3) 0.5325(2) 0.0205(6) Uani 1 1 d . . .
H21A H -0.1625 0.9327 0.4543 0.031 Uiso 1 1 calc R . .
H21B H -0.0798 0.9536 0.5690 0.031 Uiso 1 1 calc R . .
H21C H -0.1894 0.9984 0.5600 0.031 Uiso 1 1 calc R . .
C22 C -0.3788(3) 0.8005(3) 0.5150(3) 0.0244(6) Uani 1 1 d . . .
H22A H -0.3965 0.8649 0.5531 0.037 Uiso 1 1 calc R . .
H22B H -0.4340 0.7244 0.5296 0.037 Uiso 1 1 calc R . .
H22C H -0.3896 0.8017 0.4370 0.037 Uiso 1 1 calc R . .
P3 P 0.71612(8) 0.26978(8) 0.74607(8) 0.02904(19) Uani 1 1 d . . .
F1A F 0.6132(5) 0.2700(5) 0.6548(5) 0.0471(15) Uiso 0.50 1 d P A 1
F2A F 0.6260(5) 0.1955(5) 0.8236(5) 0.0380(15) Uiso 0.50 1 d P A 1
F3A F 0.7240(5) 0.1559(5) 0.6806(5) 0.0489(15) Uiso 0.50 1 d P A 1
F4A F 0.8225(6) 0.2726(6) 0.8378(5) 0.0619(19) Uiso 0.50 1 d P A 1
F5A F 0.7087(5) 0.3812(5) 0.8157(5) 0.0455(15) Uiso 0.50 1 d P A 1
F6A F 0.8091(5) 0.3461(5) 0.6705(5) 0.0367(15) Uiso 0.50 1 d P A 1
F1B F 0.6179(5) 0.3052(5) 0.6795(5) 0.0444(14) Uiso 0.50 1 d P A 2
F2B F 0.6075(5) 0.1824(5) 0.7934(4) 0.0317(13) Uiso 0.50 1 d P A 2
F3B F 0.6951(5) 0.1608(5) 0.6523(5) 0.0469(15) Uiso 0.50 1 d P A 2
F4B F 0.8159(5) 0.2370(5) 0.8129(5) 0.0437(14) Uiso 0.50 1 d P A 2
F5B F 0.7440(5) 0.3836(5) 0.8387(5) 0.0486(16) Uiso 0.50 1 d P A 2
F6B F 0.8249(5) 0.3598(5) 0.7002(5) 0.0403(16) Uiso 0.50 1 d P A 2
C23 C 0.6217(3) 0.7208(3) 0.2111(3) 0.0316(8) Uani 1 1 d . . .
H23A H 0.6870 0.8004 0.2208 0.038 Uiso 1 1 calc R B 1
H23B H 0.5497 0.7286 0.2374 0.038 Uiso 1 1 calc R B 1
Cl3 Cl 0.67071(8) 0.62487(8) 0.28236(7) 0.03587(19) Uani 1 1 d . C .
Cl2A Cl 0.5849(2) 0.6523(2) 0.07135(18) 0.0334(6) Uiso 0.50 1 d P C 1
Cl2B Cl 0.5959(2) 0.6851(2) 0.07158(18) 0.0317(5) Uiso 0.50 1 d P C 2

loop_
_atom_site_aniso_label
_atom_site_aniso_U_11
_atom_site_aniso_U_22
_atom_site_aniso_U_33
_atom_site_aniso_U_23
_atom_site_aniso_U_13
_atom_site_aniso_U_12
Os 0.01274(6) 0.01551(6) 0.01257(6) 0.00251(4) 0.00254(4) 0.00573(4)
P1 0.0134(3) 0.0166(3) 0.0164(3) 0.0032(3) 0.0023(3) 0.0062(3)
P2 0.0125(3) 0.0160(3) 0.0139(3) 0.0019(3) 0.0026(3) 0.0049(3)
Cl1 0.0167(3) 0.0165(3) 0.0206(3) 0.0026(3) 0.0031(3) 0.0063(3)
N1 0.0155(12) 0.0193(12) 0.0164(12) 0.0019(9) -0.0007(9) 0.0074(10)
N2 0.0127(11) 0.0165(11) 0.0189(12) 0.0013(9) 0.0012(9) 0.0055(9)
C1 0.0187(14) 0.0200(14) 0.0208(15) 0.0029(12) 0.0030(12) 0.0077(12)
C2 0.0309(17) 0.0310(17) 0.0183(15) 0.0080(13) 0.0084(13) 0.0133(14)
C3 0.0152(13) 0.0168(13) 0.0211(15) 0.0022(11) 0.0043(11) 0.0065(11)
C4 0.0279(16) 0.0245(15) 0.0161(14) 0.0040(12) 0.0058(12) 0.0090(13)
C5 0.0204(15) 0.0265(16) 0.0221(15) 0.0089(12) 0.0041(12) 0.0110(13)
C6 0.0252(17) 0.042(2) 0.0322(18) 0.0158(15) 0.0038(14) 0.0188(16)
C7 0.0290(17) 0.0278(17) 0.0299(17) 0.0139(14) 0.0068(14) 0.0104(14)
C8 0.0134(13) 0.0191(14) 0.0241(15) 0.0015(12) 0.0029(11) 0.0057(11)
C9 0.0193(15) 0.0229(15) 0.0250(16) -0.0009(12) -0.0020(12) 0.0061(13)
C10 0.0204(15) 0.0207(15) 0.0277(16) 0.0052(12) 0.0072(12) 0.0056(12)
C11 0.0196(14) 0.0216(14) 0.0198(14) 0.0008(12) 0.0026(11) 0.0110(12)
C12 0.0205(15) 0.0267(16) 0.0308(17) -0.0030(13) 0.0068(13) 0.0112(13)
C13 0.0241(17) 0.0233(16) 0.040(2) -0.0063(14) 0.0046(15) 0.0075(14)
C14 0.0162(14) 0.0189(14) 0.0214(15) 0.0021(11) 0.0042(11) 0.0033(12)
C15 0.0211(15) 0.0192(15) 0.0259(16) -0.0016(12) 0.0030(12) 0.0020(12)
C16 0.0268(17) 0.0251(16) 0.0248(16) 0.0064(13) 0.0065(13) 0.0005(14)
C17 0.0161(13) 0.0176(13) 0.0190(14) 0.0009(11) 0.0033(11) 0.0073(11)
C18 0.0209(15) 0.0332(17) 0.0242(16) -0.0041(13) 0.0030(12) 0.0147(14)
C19 0.0198(15) 0.0238(15) 0.0183(14) -0.0016(12) 0.0024(12) 0.0081(12)
C20 0.0169(14) 0.0217(14) 0.0142(13) 0.0021(11) 0.0021(11) 0.0080(12)
C21 0.0195(15) 0.0248(15) 0.0205(15) 0.0094(12) 0.0042(12) 0.0104(13)
C22 0.0159(14) 0.0333(17) 0.0225(15) 0.0047(13) 0.0007(12) 0.0084(13)
P3 0.0199(4) 0.0294(4) 0.0403(5) 0.0071(4) 0.0045(4) 0.0120(4)
C23 0.039(2) 0.0385(19) 0.0238(17) 0.0027(14) 0.0051(15) 0.0229(17)
Cl3 0.0386(5) 0.0394(5) 0.0339(5) 0.0031(4) 0.0005(4) 0.0222(4)

loop_
_atom_type_symbol
_atom_type_description
_atom_type_scat_dispersion_real
_atom_type_scat_dispersion_imag
_atom_type_scat_source
C C 0.0033 0.0016 'International Tables Vol C Tables 4.2.6.8 and 6.1.1.4'
H H 0.0000 0.0000 'International Tables Vol C Tables 4.2.6.8 and 6.1.1.4'
N N 0.0061 0.0033 'International Tables Vol C Tables 4.2.6.8 and 6.1.1.4'
F F 0.0171 0.0103 'International Tables Vol C Tables 4.2.6.8 and 6.1.1.4'
P P 0.1023 0.0942 'International Tables Vol C Tables 4.2.6.8 and 6.1.1.4'
Cl Cl 0.1484 0.1585 'International Tables Vol C Tables 4.2.6.8 and 6.1.1.4'
Os Os -1.2165 7.6030 'International Tables Vol C Tables 4.2.6.8 and 6.1.1.4'

loop_
_geom_angle_atom_site_label_1
_geom_angle_atom_site_label_2
_geom_angle_atom_site_label_3
_geom_angle
N1 Os N2 179.38(9)
N1 Os P1 90.45(7)
N2 Os P1 89.82(7)
N1 Os P2 89.43(7)
N2 Os P2 90.30(7)
P1 Os P2 179.88(3)
N1 Os Cl1 91.16(7)
N2 Os Cl1 89.39(7)
P1 Os Cl1 93.48(3)
P2 Os Cl1 86.50(3)
N1 Os H01 86.8(12)
N2 Os H01 92.8(12)
P1 Os H01 67.0(13)
P2 Os H01 113.1(13)
Cl1 Os H01 160.3(13)
N1 Os H02 92.1(13)
N2 Os H02 87.3(13)
P1 Os H02 105.9(14)
P2 Os H02 74.2(14)
Cl1 Os H02 160.3(14)
H01 Os H02 39.3(15)
C8 P1 C5 102.29(14)
C8 P1 C11 102.13(13)
C5 P1 C11 110.21(14)
C8 P1 Os 119.43(9)
C5 P1 Os 111.61(10)
C11 P1 Os 110.48(9)
C14 P2 C20 102.41(13)
C14 P2 C17 105.77(13)
C20 P2 C17 104.77(13)
C14 P2 Os 113.49(10)
C20 P2 Os 110.99(9)
C17 P2 Os 117.94(9)
C1 N1 Os 175.6(2)
C3 N2 Os 177.5(2)
N1 C1 C2 176.9(3)
C1 C2 H2A 109.5
C1 C2 H2B 109.5
H2A C2 H2B 109.5
C1 C2 H2C 109.5
H2A C2 H2C 109.5
H2B C2 H2C 109.5
N2 C3 C4 178.0(3)
C3 C4 H4A 109.5
C3 C4 H4B 109.5
H4A C4 H4B 109.5
C3 C4 H4C 109.5
H4A C4 H4C 109.5
H4B C4 H4C 109.5
C6 C5 C7 108.6(3)
C6 C5 P1 115.9(2)
C7 C5 P1 115.6(2)
C6 C5 H5 105.2
C7 C5 H5 105.2
P1 C5 H5 105.2
C5 C6 H6A 109.5
C5 C6 H6B 109.5
H6A C6 H6B 109.5
C5 C6 H6C 109.5
H6A C6 H6C 109.5
H6B C6 H6C 109.5
C5 C7 H7A 109.5
C5 C7 H7B 109.5
H7A C7 H7B 109.5
C5 C7 H7C 109.5
H7A C7 H7C 109.5
H7B C7 H7C 109.5
C9 C8 C10 111.7(2)
C9 C8 P1 113.4(2)
C10 C8 P1 111.6(2)
C9 C8 H8 106.5
C10 C8 H8 106.5
P1 C8 H8 106.5
C8 C9 H9A 109.5
C8 C9 H9B 109.5
H9A C9 H9B 109.5
C8 C9 H9C 109.5
H9A C9 H9C 109.5
H9B C9 H9C 109.5
C8 C10 H10A 109.5
C8 C10 H10B 109.5
H10A C10 H10B 109.5
C8 C10 H10C 109.5
H10A C10 H10C 109.5
H10B C10 H10C 109.5
C12 C11 C13 108.3(2)
C12 C11 P1 116.9(2)
C13 C11 P1 113.3(2)
C12 C11 H11 105.8
C13 C11 H11 105.8
P1 C11 H11 105.8
C11 C12 H12A 109.5
C11 C12 H12B 109.5
H12A C12 H12B 109.5
C11 C12 H12C 109.5
H12A C12 H12C 109.5
H12B C12 H12C 109.5
C11 C13 H13A 109.5
C11 C13 H13B 109.5
H13A C13 H13B 109.5
C11 C13 H13C 109.5
H13A C13 H13C 109.5
H13B C13 H13C 109.5
C16 C14 C15 110.8(3)
C16 C14 P2 112.1(2)
C15 C14 P2 112.4(2)
C16 C14 H14 107.1
C15 C14 H14 107.1
P2 C14 H14 107.1
C14 C15 H15A 109.5
C14 C15 H15B 109.5
H15A C15 H15B 109.5
C14 C15 H15C 109.5
H15A C15 H15C 109.5
H15B C15 H15C 109.5
C14 C16 H16A 109.5
C14 C16 H16B 109.5
H16A C16 H16B 109.5
C14 C16 H16C 109.5
H16A C16 H16C 109.5
H16B C16 H16C 109.5
C18 C17 C19 108.4(2)
C18 C17 P2 114.5(2)
C19 C17 P2 115.93(19)
C18 C17 H17 105.7
C19 C17 H17 105.7
P2 C17 H17 105.7
C17 C18 H18A 109.5
C17 C18 H18B 109.5
H18A C18 H18B 109.5
C17 C18 H18C 109.5
H18A C18 H18C 109.5
H18B C18 H18C 109.5
C17 C19 H19A 109.5
C17 C19 H19B 109.5
H19A C19 H19B 109.5
C17 C19 H19C 109.5
H19A C19 H19C 109.5
H19B C19 H19C 109.5
C21 C20 C22 109.1(2)
C21 C20 P2 112.0(2)
C22 C20 P2 117.6(2)
C21 C20 H20 105.7
C22 C20 H20 105.7
P2 C20 H20 105.7
C20 C21 H21A 109.5
C20 C21 H21B 109.5
H21A C21 H21B 109.5
C20 C21 H21C 109.5
H21A C21 H21C 109.5
H21B C21 H21C 109.5
C20 C22 H22A 109.5
C20 C22 H22B 109.5
H22A C22 H22B 109.5
C20 C22 H22C 109.5
H22A C22 H22C 109.5
H22B C22 H22C 109.5
F5A P3 F2B 91.8(3)
F5A P3 F3A 177.7(3)
F2B P3 F3A 86.9(3)
F5A P3 F6B 87.0(3)
F2B P3 F6B 178.7(3)
F3A P3 F6B 94.4(3)
F5A P3 F4B 106.9(3)
F2B P3 F4B 94.1(3)
F3A P3 F4B 71.3(3)
F6B P3 F4B 86.3(3)
F5A P3 F1B 72.3(3)
F2B P3 F1B 86.8(3)
F3A P3 F1B 109.5(3)
F6B P3 F1B 92.9(3)
F4B P3 F1B 178.9(3)
F5A P3 F1A 89.8(3)
F2B P3 F1A 85.0(3)
F3A P3 F1A 92.0(3)
F6B P3 F1A 95.0(3)
F4B P3 F1A 163.3(3)
F1B P3 F1A 17.5(3)
F5A P3 F3B 164.0(3)
F2B P3 F3B 87.1(3)
F3A P3 F3B 17.9(3)
F6B P3 F3B 94.1(3)
F4B P3 F3B 89.1(3)
F1B P3 F3B 91.7(3)
F1A P3 F3B 74.2(3)
F5A P3 F4A 89.7(3)
F2B P3 F4A 96.3(3)
F3A P3 F4A 88.6(3)
F6B P3 F4A 83.7(3)
F4B P3 F4A 17.3(3)
F1B P3 F4A 161.9(3)
F1A P3 F4A 178.6(3)
F3B P3 F4A 106.3(3)
F5A P3 F5B 17.1(3)
F2B P3 F5B 95.8(3)
F3A P3 F5B 161.3(3)
F6B P3 F5B 82.9(3)
F4B P3 F5B 90.1(3)
F1B P3 F5B 89.1(3)
F1A P3 F5B 106.6(3)
F3B P3 F5B 177.0(3)
F4A P3 F5B 72.8(3)
F5A P3 F2A 84.2(3)
F2B P3 F2A 14.3(3)
F3A P3 F2A 94.0(3)
F6B P3 F2A 165.0(3)
F4B P3 F2A 84.7(3)
F1B P3 F2A 96.0(3)
F1A P3 F2A 97.1(3)
F3B P3 F2A 97.7(3)
F4A P3 F2A 84.1(3)
F5B P3 F2A 85.1(3)
F5A P3 F6A 95.2(3)
F2B P3 F6A 167.0(3)
F3A P3 F6A 86.5(3)
F6B P3 F6A 13.7(3)
F4B P3 F6A 94.4(3)
F1B P3 F6A 84.9(3)
F1A P3 F6A 84.0(3)
F3B P3 F6A 83.2(3)
F4A P3 F6A 94.7(3)
F5B P3 F6A 94.0(3)
F2A P3 F6A 178.7(3)
Cl2B C23 Cl3 115.6(2)
Cl2B C23 Cl2A 12.04(10)
Cl3 C23 Cl2A 105.42(19)
Cl2B C23 H23A 100.1
Cl3 C23 H23A 110.7
Cl2A C23 H23A 110.7
Cl2B C23 H23B 110.5
Cl3 C23 H23B 110.7
Cl2A C23 H23B 110.7
H23A C23 H23B 108.8

loop_
_geom_bond_atom_site_label_1
_geom_bond_atom_site_label_2
_geom_bond_distance
Os N1 2.010(2)
Os N2 2.014(2)
Os P1 2.4327(9)
Os P2 2.4423(9)
Os Cl1 2.4525(9)
Os H01 1.588(10)
Os H02 1.589(10)
P1 C8 1.854(3)
P1 C5 1.857(3)
P1 C11 1.865(3)
P2 C14 1.853(3)
P2 C20 1.859(3)
P2 C17 1.869(3)
N1 C1 1.144(4)
N2 C3 1.143(4)
C1 C2 1.454(4)
C2 H2A 0.9800
C2 H2B 0.9800
C2 H2C 0.9800
C3 C4 1.460(4)
C4 H4A 0.9800
C4 H4B 0.9800
C4 H4C 0.9800
C5 C6 1.537(4)
C5 C7 1.542(4)
C5 H5 1.0000
C6 H6A 0.9800
C6 H6B 0.9800
C6 H6C 0.9800
C7 H7A 0.9800
C7 H7B 0.9800
C7 H7C 0.9800
C8 C9 1.532(4)
C8 C10 1.534(4)
C8 H8 1.0000
C9 H9A 0.9800
C9 H9B 0.9800
C9 H9C 0.9800
C10 H10A 0.9800
C10 H10B 0.9800
C10 H10C 0.9800
C11 C12 1.531(4)
C11 C13 1.532(4)
C11 H11 1.0000
C12 H12A 0.9800
C12 H12B 0.9800
C12 H12C 0.9800
C13 H13A 0.9800
C13 H13B 0.9800
C13 H13C 0.9800
C14 C16 1.527(4)
C14 C15 1.534(4)
C14 H14 1.0000
C15 H15A 0.9800
C15 H15B 0.9800
C15 H15C 0.9800
C16 H16A 0.9800
C16 H16B 0.9800
C16 H16C 0.9800
C17 C18 1.532(4)
C17 C19 1.540(4)
C17 H17 1.0000
C18 H18A 0.9800
C18 H18B 0.9800
C18 H18C 0.9800
C19 H19A 0.9800
C19 H19B 0.9800
C19 H19C 0.9800
C20 C21 1.527(4)
C20 C22 1.535(4)
C20 H20 1.0000
C21 H21A 0.9800
C21 H21B 0.9800
C21 H21C 0.9800
C22 H22A 0.9800
C22 H22B 0.9800
C22 H22C 0.9800
P3 F5A 1.577(6)
P3 F2B 1.581(5)
P3 F3A 1.582(6)
P3 F6B 1.584(6)
P3 F4B 1.588(6)
P3 F1B 1.592(6)
P3 F1A 1.597(6)
P3 F3B 1.607(6)
P3 F4A 1.617(7)
P3 F5B 1.623(6)
P3 F2A 1.631(6)
P3 F6A 1.641(6)
C23 Cl2B 1.726(4)
C23 Cl3 1.784(3)
C23 Cl2A 1.795(4)
C23 H23A 0.9900
C23 H23B 0.9900

loop_
_geom_torsion_atom_site_label_1
_geom_torsion_atom_site_label_2
_geom_torsion_atom_site_label_3
_geom_torsion_atom_site_label_4
_geom_torsion
N1 Os P1 C8 -97.64(13)
N2 Os P1 C8 82.92(13)
P2 Os P1 C8 -84(12)
Cl1 Os P1 C8 -6.46(11)
N1 Os P1 C5 21.45(13)
N2 Os P1 C5 -157.99(13)
P2 Os P1 C5 35(12)
Cl1 Os P1 C5 112.64(11)
N1 Os P1 C11 144.44(12)
N2 Os P1 C11 -34.99(12)
P2 Os P1 C11 158(100)
Cl1 Os P1 C11 -124.37(10)
N1 Os P2 C14 -69.97(12)
N2 Os P2 C14 109.46(12)
P1 Os P2 C14 -84(14)
Cl1 Os P2 C14 -161.17(11)
N1 Os P2 C20 175.34(12)
N2 Os P2 C20 -5.22(12)
P1 Os P2 C20 161(100)
Cl1 Os P2 C20 84.15(10)
N1 Os P2 C17 54.50(13)
N2 Os P2 C17 -126.07(13)
P1 Os P2 C17 41(12)
Cl1 Os P2 C17 -36.70(11)
N2 Os N1 C1 -4(10)
P1 Os N1 C1 -119(3)
P2 Os N1 C1 61(3)
Cl1 Os N1 C1 147(3)
N1 Os N2 C3 30(12)
P1 Os N2 C3 145(5)
P2 Os N2 C3 -35(5)
Cl1 Os N2 C3 -121(5)
Os N1 C1 C2 -45(8)
Os N2 C3 C4 26(13)
C8 P1 C5 C6 -49.4(3)
C11 P1 C5 C6 58.6(3)
Os P1 C5 C6 -178.2(2)
C8 P1 C5 C7 -178.2(2)
C11 P1 C5 C7 -70.1(3)
Os P1 C5 C7 53.0(3)
C5 P1 C8 C9 -55.4(2)
C11 P1 C8 C9 -169.5(2)
Os P1 C8 C9 68.3(2)
C5 P1 C8 C10 177.3(2)
C11 P1 C8 C10 63.2(2)
Os P1 C8 C10 -58.9(2)
C8 P1 C11 C12 33.3(3)
C5 P1 C11 C12 -74.9(3)
Os P1 C11 C12 161.3(2)
C8 P1 C11 C13 160.2(2)
C5 P1 C11 C13 52.1(3)
Os P1 C11 C13 -71.7(2)
C20 P2 C14 C16 -178.6(2)
C17 P2 C14 C16 -69.1(2)
Os P2 C14 C16 61.7(2)
C20 P2 C14 C15 55.9(2)
C17 P2 C14 C15 165.3(2)
Os P2 C14 C15 -63.8(2)
C14 P2 C17 C18 -34.3(3)
C20 P2 C17 C18 73.5(2)
Os P2 C17 C18 -162.53(18)
C14 P2 C17 C19 93.0(2)
C20 P2 C17 C19 -159.2(2)
Os P2 C17 C19 -35.2(2)
C14 P2 C20 C21 171.1(2)
C17 P2 C20 C21 60.9(2)
Os P2 C20 C21 -67.5(2)
C14 P2 C20 C22 43.5(2)
C17 P2 C20 C22 -66.7(2)
Os P2 C20 C22 164.98(19)
